data_1561189
loop_
_publ_author_name
'Modder, Dieuwertje K.'
'Palumbo, Chad T.'
'Douair, Iskander'
'Scopelliti, Rosario'
'Maron, Laurent'
'Mazzanti, Marinella'

_publ_section_title
;
 Single metal four-electron reduction by U(ii) and masked
 &quot;U(ii)&quot; compounds.
;
_journal_issue 17
_journal_name_full 'Chemical science'
_journal_page_first 6153
_journal_page_last 6158
_journal_paper_doi 10.1039/d1sc00668a
_journal_volume 12
_journal_year 2021
_chemical_formula_moiety 'C72 H164 K2 N2 O24 Si6 U2, C7 H8'
_chemical_formula_sum 'C79 H172 K2 N2 O24 Si6 U2'
_chemical_formula_weight 2256.98
_space_group_crystal_system monoclinic
_space_group_IT_number 14
_space_group_name_Hall '-P 2yn'
_space_group_name_H-M_alt 'P 1 21/n 1'
_atom_sites_solution_hydrogens mixed
_atom_sites_solution_primary dual
_atom_sites_solution_secondary difmap
_audit_block_doi 10.5517/ccdc.csd.cc216xmt
_audit_creation_date 2018-12-07
_audit_creation_method
;
Olex2 1.2
(compiled 2018.05.29 svn.r3508 for OlexSys, GUI svn.r5506)
;
_audit_update_record
;
2018-12-07 deposited with the CCDC.	2021-03-22 downloaded from the CCDC.
;
_cell_angle_alpha 90
_cell_angle_beta 91.840(3)
_cell_angle_gamma 90
_cell_formula_units_Z 2
_cell_length_a 14.4207(4)
_cell_length_b 17.5321(5)
_cell_length_c 21.9098(6)
_cell_measurement_reflns_used 22809
_cell_measurement_temperature 140.01(10)
_cell_measurement_theta_max 32.1700
_cell_measurement_theta_min 3.6940
_cell_volume 5536.5(3)
_computing_cell_refinement 'CrysAlisPro 1.171.38.46 (Rigaku OD, 2015)'
_computing_data_collection 'CrysAlisPro 1.171.38.46 (Rigaku OD, 2015)'
_computing_data_reduction 'CrysAlisPro 1.171.38.46 (Rigaku OD, 2015)'
_computing_molecular_graphics 'Olex2 (Dolomanov et al., 2009)'
_computing_publication_material 'Olex2 (Dolomanov et al., 2009)'
_computing_structure_refinement 'ShelXL (Sheldrick, 2015)'
_computing_structure_solution 'ShelXT (Sheldrick, 2015)'
_diffrn_ambient_environment N~2~
_diffrn_ambient_temperature 140.01(10)
_diffrn_detector 'CCD plate'
_diffrn_detector_area_resol_mean 5.1333
_diffrn_detector_type Atlas
_diffrn_measured_fraction_theta_full 0.991
_diffrn_measured_fraction_theta_max 0.925
_diffrn_measurement_details
;
List of Runs (angles in degrees, time in seconds):

  # Type    Start    End  Width  t~exp~   \w     \q     \k     \f   Frames
#--------------------------------------------------------------------------
  1  \w    -12.00  89.00   1.00    9.29    --   18.87  77.00 -30.00  101
  2  \w     22.00  49.00   1.00    9.29    --   18.87  77.00   0.00   27
  3  \w    -56.00  43.00   1.00    9.29    --   18.87 -37.00-180.00   99
  4  \w     35.00  60.00   1.00    9.29    --   18.87-178.00 -90.00   25
  5  \w    -56.00  24.00   1.00    9.29    --   18.87 -37.00  90.00   80
  6  \w    -84.00   5.00   1.00    9.29    --  -18.25 -77.00  60.00   89
  7  \w   -105.00 -67.00   1.00    9.29    --  -18.25 178.00  90.00   38
;
_diffrn_measurement_device 'four-circle diffractometer'
_diffrn_measurement_device_type 'SuperNova, Dual, Cu at zero, Atlas'
_diffrn_measurement_method '\w scans'
_diffrn_orient_matrix_type 'CrysAlisPro convention (1999,Acta A55,543-557)'
_diffrn_orient_matrix_UB_11 -0.0007382000
_diffrn_orient_matrix_UB_12 -0.0118031000
_diffrn_orient_matrix_UB_13 -0.0309773000
_diffrn_orient_matrix_UB_21 0.0048868000
_diffrn_orient_matrix_UB_22 -0.0385064000
_diffrn_orient_matrix_UB_23 0.0094465000
_diffrn_orient_matrix_UB_31 -0.0489825000
_diffrn_orient_matrix_UB_32 -0.0036864000
_diffrn_orient_matrix_UB_33 0.0003835000
_diffrn_radiation_monochromator mirror
_diffrn_radiation_probe x-ray
_diffrn_radiation_type MoK\a
_diffrn_radiation_wavelength 0.71073
_diffrn_reflns_av_R_equivalents 0.0618
_diffrn_reflns_av_unetI/netI 0.0603
_diffrn_reflns_Laue_measured_fraction_full 0.991
_diffrn_reflns_Laue_measured_fraction_max 0.925
_diffrn_reflns_limit_h_max 21
_diffrn_reflns_limit_h_min -20
_diffrn_reflns_limit_k_max 26
_diffrn_reflns_limit_k_min -25
_diffrn_reflns_limit_l_max 32
_diffrn_reflns_limit_l_min -27
_diffrn_reflns_number 73741
_diffrn_reflns_point_group_measured_fraction_full 0.991
_diffrn_reflns_point_group_measured_fraction_max 0.925
_diffrn_reflns_theta_full 25.242
_diffrn_reflns_theta_max 32.845
_diffrn_reflns_theta_min 3.321
_diffrn_source 'micro-focus sealed X-ray tube'
_diffrn_source_type 'SuperNova (Mo) X-ray Source'
_exptl_absorpt_coefficient_mu 3.121
_exptl_absorpt_correction_T_max 0.11577
_exptl_absorpt_correction_T_min 0.08301
_exptl_absorpt_correction_type sphere
_exptl_absorpt_process_details
;
CrysAlisPro 1.171.38.46 (Rigaku Oxford Diffraction, 2015)
Spherical absorption correction
using equivalent radius and absorption coefficient.
Empirical absorption correction using spherical harmonics,
implemented in SCALE3 ABSPACK scaling algorithm.
;
_exptl_crystal_colour 'clear intense brown'
_exptl_crystal_density_diffrn 1.354
_exptl_crystal_description prism
_exptl_crystal_F_000 2316
_exptl_crystal_size_max 0.756
_exptl_crystal_size_mid 0.423
_exptl_crystal_size_min 0.354
_exptl_crystal_size_rad 0.2513
_refine_diff_density_max 2.543
_refine_diff_density_min -1.684
_refine_diff_density_rms 0.126
_refine_ls_extinction_method none
_refine_ls_goodness_of_fit_ref 1.060
_refine_ls_hydrogen_treatment mixed
_refine_ls_matrix_type full
_refine_ls_number_parameters 601
_refine_ls_number_reflns 19069
_refine_ls_number_restraints 150
_refine_ls_restrained_S_all 1.061
_refine_ls_R_factor_all 0.0695
_refine_ls_R_factor_gt 0.0390
_refine_ls_shift/su_max 0.002
_refine_ls_shift/su_mean 0.000
_refine_ls_structure_factor_coef Fsqd
_refine_ls_weighting_details 'w=1/[\s^2^(Fo^2^)+(0.0382P)^2^+0.8953P] where P=(Fo^2^+2Fc^2^)/3'
_refine_ls_weighting_scheme calc
_refine_ls_wR_factor_gt 0.0824
_refine_ls_wR_factor_ref 0.0983
_reflns_Friedel_coverage 0.000
_reflns_number_gt 13881
_reflns_number_total 19069
_reflns_threshold_expression 'I > 2\s(I)'
_cod_data_source_file d1sc00668a2.cif
_cod_data_source_block lb239
_cod_depositor_comments 'Adding full bibliography for 1561186--1561191.cif.'
_cod_database_code 1561189
_shelx_shelxl_version_number 2018/3
_chemical_oxdiff_formula 'C72 H169 N2 O24 Si6 K2 U2'
_shelx_space_group_comment
;
The symmetry employed for this shelxl refinement is uniquely defined
by the following loop, which should always be used as a source of
symmetry information in preference to the above space-group names.
They are only intended as comments.
;
_reflns_odcompleteness_completeness 99.04
_reflns_odcompleteness_iscentric 1
_reflns_odcompleteness_theta 30.44
_olex2_refinement_description
;
1. Fixed Uiso
 At 1.2 times of:
  All C(H) groups
 At 1.5 times of:
  All C(H,H,H) groups
2. Restrained distances
 C61-C67
 1.5 with sigma of 0.01
 C42A-C41 \\sim C43A-C41 \\sim C44A-C41 \\sim C42B-C41 \\sim C43B-C41 \\sim
C44B-C41
 with sigma of 0.02
 C42A-C43A \\sim C43A-C44A \\sim C44A-C42A \\sim C42B-C43B \\sim C43B-C44B
\\sim C44B-C42B
 with sigma of 0.02
 C66-C67 \\sim C67-C62
 with sigma of 0.01
3. Restrained planarity
 C61, C62, C63, C64, C65, C66, C67
 with sigma of 0.1
4. Uiso/Uaniso restraints and constraints
C41 \\sim C42A \\sim C42B \\sim C43A \\sim C43B \\sim C44A \\sim C44B: within
2A with sigma of 0.02 and sigma for terminal atoms of 0.04
C61 \\sim C62 \\sim C63 \\sim C64 \\sim C65 \\sim C66 \\sim C67: within 2A with
sigma of 0.005 and sigma for terminal atoms of 0.01
5. Others
 Sof(C42B)=Sof(H42D)=Sof(H42E)=Sof(H42F)=Sof(C43B)=Sof(H43D)=Sof(H43E)=
 Sof(H43F)=Sof(C44B)=Sof(H44D)=Sof(H44E)=Sof(H44F)=1-FVAR(1)
 Sof(C42A)=Sof(H42A)=Sof(H42B)=Sof(H42C)=Sof(C43A)=Sof(H43A)=Sof(H43B)=
 Sof(H43C)=Sof(C44A)=Sof(H44A)=Sof(H44B)=Sof(H44C)=FVAR(1)
 Fixed Sof: C61(0.5) C66(0.5) H66(0.5) C65(0.5) H65(0.5) C64(0.5) H64(0.5)
 C63(0.5) H63(0.5) C62(0.5) H62(0.5) C67(0.5) H67A(0.5) H67B(0.5) H67C(0.5)
6.a Aromatic/amide H refined with riding coordinates:
 C66(H66), C65(H65), C64(H64), C63(H63), C62(H62)
6.b Fitted hexagon refined as free rotating group:
 C61(C66,C65,C64,C63,C62)
6.c Idealised Me refined as rotating group:
 C2(H2A,H2B,H2C), C3(H3A,H3B,H3C), C4(H4A,H4B,H4C), C6(H6A,H6B,H6C), C7(H7A,
 H7B,H7C), C8(H8A,H8B,H8C), C10(H10A,H10B,H10C), C11(H11A,H11B,H11C), C12(H12A,
 H12B,H12C), C22(H22A,H22B,H22C), C23(H23A,H23B,H23C), C24(H24A,H24B,H24C),
 C26(H26A,H26B,H26C), C27(H27A,H27B,H27C), C28(H28A,H28B,H28C), C30(H30A,H30B,
 H30C), C31(H31A,H31B,H31C), C32(H32A,H32B,H32C), C42A(H42A,H42B,H42C),
 C42B(H42D,H42E,H42F), C43A(H43A,H43B,H43C), C43B(H43D,H43E,H43F), C44A(H44A,
 H44B,H44C), C44B(H44D,H44E,H44F), C46(H46A,H46B,H46C), C47(H47A,H47B,H47C),
 C48(H48A,H48B,H48C), C50(H50A,H50B,H50C), C51(H51A,H51B,H51C), C52(H52A,H52B,
 H52C), C67(H67A,H67B,H67C)
;
_olex2_submission_special_instructions 'No special instructions were received'
_oxdiff_exptl_absorpt_empirical_details
;
Empirical correction (ABSPACK) includes:
- Absorption correction using spherical harmonics
- Frame scaling
- Detector area scaling
- B-factor correction
;
_oxdiff_exptl_absorpt_empirical_full_max 8.059
_oxdiff_exptl_absorpt_empirical_full_min 0.538

loop_
_space_group_symop_operation_xyz
'x, y, z'
'-x+1/2, y+1/2, -z+1/2'
'-x, -y, -z'
'x-1/2, -y-1/2, z-1/2'

loop_
_atom_site_label
_atom_site_type_symbol
_atom_site_fract_x
_atom_site_fract_y
_atom_site_fract_z
_atom_site_U_iso_or_equiv
_atom_site_adp_type
_atom_site_occupancy
_atom_site_site_symmetry_order
_atom_site_calc_flag
_atom_site_refinement_flags_posn
_atom_site_refinement_flags_adp
_atom_site_refinement_flags_occupancy
_atom_site_disorder_assembly
_atom_site_disorder_group
U1 U 0.52995(2) 0.43327(2) 0.44238(2) 0.02426(4) Uani 1 1 d . . . . .
K1 K 0.58159(5) 0.31574(4) 0.31591(3) 0.03286(15) Uani 1 1 d . . . . .
Si1 Si 0.50532(7) 0.21667(5) 0.44155(5) 0.0356(2) Uani 1 1 d . . . . .
Si2 Si 0.77000(6) 0.41677(5) 0.37996(4) 0.02800(18) Uani 1 1 d . . . . .
Si3 Si 0.40992(6) 0.44745(6) 0.28519(5) 0.0371(2) Uani 1 1 d . . . . .
O1 O 0.50453(16) 0.30693(13) 0.43777(11) 0.0370(5) Uani 1 1 d . . . . .
O2 O 0.40419(16) 0.17835(14) 0.44937(13) 0.0448(6) Uani 1 1 d . . . . .
O3 O 0.57159(17) 0.17997(14) 0.49461(13) 0.0466(6) Uani 1 1 d . . . . .
O4 O 0.55056(18) 0.18893(13) 0.37703(12) 0.0439(6) Uani 1 1 d . . . . .
O21 O 0.67511(14) 0.40835(13) 0.41430(11) 0.0341(5) Uani 1 1 d . . . . .
O22 O 0.86194(15) 0.38725(13) 0.41807(11) 0.0364(5) Uani 1 1 d . . . . .
O23 O 0.79446(16) 0.50333(12) 0.35843(11) 0.0363(5) Uani 1 1 d . . . . .
O24 O 0.75510(14) 0.36796(12) 0.31615(11) 0.0308(5) Uani 1 1 d . . . . .
O41 O 0.46873(16) 0.44186(13) 0.34785(11) 0.0355(5) Uani 1 1 d . . . . .
O42 O 0.30056(17) 0.42875(15) 0.28982(14) 0.0492(7) Uani 1 1 d . . . . .
O43 O 0.41602(17) 0.53008(15) 0.25187(12) 0.0447(6) Uani 1 1 d . . . . .
O44 O 0.45215(15) 0.37938(14) 0.24235(11) 0.0407(6) Uani 1 1 d . . . . .
N1 N 0.4573(2) 0.44610(17) 0.53237(15) 0.0364(6) Uani 1 1 d . . . . .
H1 H 0.436(2) 0.404(2) 0.5512(17) 0.033(9) Uiso 1 1 d . . . . .
C1 C 0.3144(3) 0.1965(3) 0.4242(2) 0.0533(10) Uani 1 1 d . . . . .
C2 C 0.2615(3) 0.1197(3) 0.4235(3) 0.0857(18) Uani 1 1 d . . . . .
H2A H 0.197646 0.128327 0.411770 0.129 Uiso 1 1 calc GR . . . .
H2B H 0.265099 0.097362 0.463561 0.129 Uiso 1 1 calc GR . . . .
H2C H 0.288859 0.085681 0.394868 0.129 Uiso 1 1 calc GR . . . .
C3 C 0.2699(3) 0.2537(3) 0.4653(3) 0.0810(17) Uani 1 1 d . . . . .
H3A H 0.207975 0.264217 0.450296 0.122 Uiso 1 1 calc GR . . . .
H3B H 0.305538 0.299967 0.465848 0.122 Uiso 1 1 calc GR . . . .
H3C H 0.267950 0.233391 0.505919 0.122 Uiso 1 1 calc GR . . . .
C4 C 0.3199(3) 0.2266(3) 0.3597(2) 0.0675(13) Uani 1 1 d . . . . .
H4A H 0.350211 0.189648 0.334811 0.101 Uiso 1 1 calc GR . . . .
H4B H 0.354639 0.273302 0.360010 0.101 Uiso 1 1 calc GR . . . .
H4C H 0.258440 0.235857 0.343248 0.101 Uiso 1 1 calc GR . . . .
C5 C 0.5757(3) 0.1846(3) 0.5598(2) 0.0586(12) Uani 1 1 d . . . . .
C6 C 0.6273(4) 0.1127(4) 0.5809(3) 0.107(2) Uani 1 1 d . . . . .
H6A H 0.688959 0.113252 0.565647 0.161 Uiso 1 1 calc GR . . . .
H6B H 0.594850 0.068490 0.565623 0.161 Uiso 1 1 calc GR . . . .
H6C H 0.630493 0.111153 0.624723 0.161 Uiso 1 1 calc GR . . . .
C7 C 0.4809(3) 0.1886(5) 0.5853(3) 0.105(2) Uani 1 1 d . . . . .
H7A H 0.445532 0.144879 0.572097 0.158 Uiso 1 1 calc GR . . . .
H7B H 0.450339 0.234200 0.571169 0.158 Uiso 1 1 calc GR . . . .
H7C H 0.485986 0.189176 0.629121 0.158 Uiso 1 1 calc GR . . . .
C8 C 0.6321(3) 0.2549(3) 0.5779(2) 0.0766(15) Uani 1 1 d . . . . .
H8A H 0.638951 0.257299 0.621632 0.115 Uiso 1 1 calc GR . . . .
H8B H 0.600580 0.299840 0.563170 0.115 Uiso 1 1 calc GR . . . .
H8C H 0.692168 0.251955 0.560502 0.115 Uiso 1 1 calc GR . . . .
C9 C 0.5805(3) 0.1144(2) 0.3572(2) 0.0491(10) Uani 1 1 d . . . . .
C10 C 0.5195(5) 0.0521(3) 0.3801(4) 0.108(3) Uani 1 1 d . . . . .
H10A H 0.535182 0.004836 0.360866 0.163 Uiso 1 1 calc GR . . . .
H10B H 0.455759 0.064273 0.370483 0.163 Uiso 1 1 calc GR . . . .
H10C H 0.528445 0.047379 0.423501 0.163 Uiso 1 1 calc GR . . . .
C11 C 0.6793(4) 0.1053(3) 0.3743(3) 0.099(2) Uani 1 1 d . . . . .
H11A H 0.686817 0.105259 0.418029 0.148 Uiso 1 1 calc GR . . . .
H11B H 0.713959 0.146709 0.357769 0.148 Uiso 1 1 calc GR . . . .
H11C H 0.701488 0.057888 0.358426 0.148 Uiso 1 1 calc GR . . . .
C12 C 0.5680(4) 0.1163(3) 0.2871(3) 0.0921(19) Uani 1 1 d . . . . .
H12A H 0.604494 0.157005 0.271038 0.138 Uiso 1 1 calc GR . . . .
H12B H 0.503796 0.124435 0.276128 0.138 Uiso 1 1 calc GR . . . .
H12C H 0.588008 0.068622 0.270429 0.138 Uiso 1 1 calc GR . . . .
C21 C 0.8756(2) 0.3243(2) 0.45992(19) 0.0423(9) Uani 1 1 d . . . . .
C22 C 0.8184(3) 0.2561(2) 0.4397(2) 0.0541(11) Uani 1 1 d . . . . .
H22A H 0.753782 0.269306 0.438985 0.081 Uiso 1 1 calc GR . . . .
H22B H 0.829423 0.214656 0.467622 0.081 Uiso 1 1 calc GR . . . .
H22C H 0.835686 0.240912 0.399481 0.081 Uiso 1 1 calc GR . . . .
C23 C 0.8490(3) 0.3517(2) 0.52299(19) 0.0518(10) Uani 1 1 d . . . . .
H23A H 0.884699 0.396184 0.533879 0.078 Uiso 1 1 calc GR . . . .
H23B H 0.861343 0.312148 0.552402 0.078 Uiso 1 1 calc GR . . . .
H23C H 0.784125 0.364202 0.522412 0.078 Uiso 1 1 calc GR . . . .
C24 C 0.9791(3) 0.3067(3) 0.4589(2) 0.0570(11) Uani 1 1 d . . . . .
H24A H 0.993773 0.286161 0.419721 0.085 Uiso 1 1 calc GR . . . .
H24B H 0.994883 0.270191 0.490141 0.085 Uiso 1 1 calc GR . . . .
H24C H 1.013803 0.352751 0.466043 0.085 Uiso 1 1 calc GR . . . .
C25 C 0.8283(2) 0.56791(18) 0.39334(19) 0.0380(8) Uani 1 1 d . . . . .
C26 C 0.8077(3) 0.5604(2) 0.46076(19) 0.0458(9) Uani 1 1 d . . . . .
H26A H 0.840834 0.517414 0.477702 0.069 Uiso 1 1 calc GR . . . .
H26B H 0.742292 0.552963 0.465228 0.069 Uiso 1 1 calc GR . . . .
H26C H 0.826960 0.605923 0.481895 0.069 Uiso 1 1 calc GR . . . .
C27 C 0.9329(3) 0.5719(2) 0.3855(2) 0.0564(12) Uani 1 1 d . . . . .
H27A H 0.956674 0.618085 0.403673 0.085 Uiso 1 1 calc GR . . . .
H27B H 0.945899 0.571435 0.342816 0.085 Uiso 1 1 calc GR . . . .
H27C H 0.962052 0.528793 0.405144 0.085 Uiso 1 1 calc GR . . . .
C28 C 0.7793(3) 0.6364(2) 0.3656(2) 0.0589(12) Uani 1 1 d . . . . .
H28A H 0.714126 0.633113 0.372929 0.088 Uiso 1 1 calc GR . . . .
H28B H 0.788544 0.637391 0.322433 0.088 Uiso 1 1 calc GR . . . .
H28C H 0.804071 0.682101 0.383878 0.088 Uiso 1 1 calc GR . . . .
C29 C 0.8125(2) 0.36077(19) 0.26375(17) 0.0360(7) Uani 1 1 d . . . . .
C30 C 0.9140(3) 0.3718(3) 0.2791(2) 0.0592(12) Uani 1 1 d . . . . .
H30A H 0.923321 0.420785 0.297893 0.089 Uiso 1 1 calc GR . . . .
H30B H 0.948504 0.369021 0.242484 0.089 Uiso 1 1 calc GR . . . .
H30C H 0.934833 0.332547 0.306901 0.089 Uiso 1 1 calc GR . . . .
C31 C 0.7777(3) 0.4199(2) 0.2175(2) 0.0567(11) Uani 1 1 d . . . . .
H31A H 0.712232 0.413449 0.210079 0.085 Uiso 1 1 calc GR . . . .
H31B H 0.809373 0.413301 0.179948 0.085 Uiso 1 1 calc GR . . . .
H31C H 0.789730 0.470130 0.233241 0.085 Uiso 1 1 calc GR . . . .
C32 C 0.7942(3) 0.2814(2) 0.2380(2) 0.0557(11) Uani 1 1 d . . . . .
H32A H 0.728930 0.275161 0.229500 0.084 Uiso 1 1 calc GR . . . .
H32B H 0.814894 0.243845 0.267283 0.084 Uiso 1 1 calc GR . . . .
H32C H 0.827269 0.275117 0.201008 0.084 Uiso 1 1 calc GR . . . .
C41 C 0.2255(3) 0.4717(3) 0.3150(2) 0.0599(12) Uani 1 1 d D U . . .
C42A C 0.1556(4) 0.4120(4) 0.3355(4) 0.099(3) Uani 0.876(7) 1 d D U P A 1
H42A H 0.185379 0.377842 0.364235 0.149 Uiso 0.876(7) 1 calc GR . P A 1
H42B H 0.132670 0.383700 0.300709 0.149 Uiso 0.876(7) 1 calc GR . P A 1
H42C H 0.104778 0.437043 0.354533 0.149 Uiso 0.876(7) 1 calc GR . P A 1
C42B C 0.239(3) 0.5588(9) 0.314(2) 0.090(10) Uani 0.124(7) 1 d D U P A 2
H42D H 0.190583 0.583190 0.335100 0.135 Uiso 0.124(7) 1 calc GR . P A 2
H42E H 0.238009 0.576050 0.271966 0.135 Uiso 0.124(7) 1 calc GR . P A 2
H42F H 0.298177 0.571459 0.332731 0.135 Uiso 0.124(7) 1 calc GR . P A 2
C43A C 0.1859(5) 0.5190(5) 0.2639(4) 0.123(4) Uani 0.876(7) 1 d D U P A 1
H43A H 0.127749 0.540226 0.275524 0.184 Uiso 0.876(7) 1 calc GR . P A 1
H43B H 0.176386 0.487610 0.228353 0.184 Uiso 0.876(7) 1 calc GR . P A 1
H43C H 0.228236 0.559440 0.254990 0.184 Uiso 0.876(7) 1 calc GR . P A 1
C43B C 0.213(3) 0.447(2) 0.3800(10) 0.100(11) Uani 0.124(7) 1 d D U P A 2
H43D H 0.270030 0.426460 0.396423 0.150 Uiso 0.124(7) 1 calc GR . P A 2
H43E H 0.165372 0.408563 0.381008 0.150 Uiso 0.124(7) 1 calc GR . P A 2
H43F H 0.194779 0.490011 0.403940 0.150 Uiso 0.124(7) 1 calc GR . P A 2
C44A C 0.2591(4) 0.5167(5) 0.3692(4) 0.109(3) Uani 0.876(7) 1 d D U P A 1
H44A H 0.209925 0.548621 0.382977 0.163 Uiso 0.876(7) 1 calc GR . P A 1
H44B H 0.310614 0.547923 0.358053 0.163 Uiso 0.876(7) 1 calc GR . P A 1
H44C H 0.278510 0.482530 0.401367 0.163 Uiso 0.876(7) 1 calc GR . P A 1
C44B C 0.140(2) 0.453(3) 0.2756(19) 0.094(10) Uani 0.124(7) 1 d D U P A 2
H44D H 0.088137 0.444280 0.301244 0.141 Uiso 0.124(7) 1 calc GR . P A 2
H44E H 0.151143 0.408259 0.251873 0.141 Uiso 0.124(7) 1 calc GR . P A 2
H44F H 0.125920 0.495177 0.248723 0.141 Uiso 0.124(7) 1 calc GR . P A 2
C45 C 0.4907(3) 0.5843(2) 0.2472(2) 0.0494(10) Uani 1 1 d . . . . .
C46 C 0.5824(3) 0.5432(3) 0.2397(3) 0.0646(13) Uani 1 1 d . . . . .
H46A H 0.631111 0.579975 0.235696 0.097 Uiso 1 1 calc GR . . . .
H46B H 0.578521 0.511853 0.203742 0.097 Uiso 1 1 calc GR . . . .
H46C H 0.595340 0.511779 0.274788 0.097 Uiso 1 1 calc GR . . . .
C47 C 0.4663(4) 0.6327(3) 0.1914(2) 0.0781(16) Uani 1 1 d . . . . .
H47A H 0.513585 0.670536 0.186294 0.117 Uiso 1 1 calc GR . . . .
H47B H 0.407778 0.657445 0.196902 0.117 Uiso 1 1 calc GR . . . .
H47C H 0.462227 0.600760 0.155873 0.117 Uiso 1 1 calc GR . . . .
C48 C 0.4936(4) 0.6326(3) 0.3041(2) 0.0713(14) Uani 1 1 d . . . . .
H48A H 0.502545 0.600394 0.339240 0.107 Uiso 1 1 calc GR . . . .
H48B H 0.436260 0.659895 0.306998 0.107 Uiso 1 1 calc GR . . . .
H48C H 0.544035 0.668219 0.302315 0.107 Uiso 1 1 calc GR . . . .
C49 C 0.4187(3) 0.3489(3) 0.18387(19) 0.0509(10) Uani 1 1 d . . . . .
C50 C 0.5034(3) 0.3106(3) 0.1567(2) 0.0714(15) Uani 1 1 d . . . . .
H50A H 0.524087 0.269637 0.182836 0.107 Uiso 1 1 calc GR . . . .
H50B H 0.552296 0.347354 0.153303 0.107 Uiso 1 1 calc GR . . . .
H50C H 0.486884 0.290809 0.116984 0.107 Uiso 1 1 calc GR . . . .
C51 C 0.3821(3) 0.4119(3) 0.1420(2) 0.0638(13) Uani 1 1 d . . . . .
H51A H 0.430067 0.448870 0.136208 0.096 Uiso 1 1 calc GR . . . .
H51B H 0.329949 0.436070 0.160108 0.096 Uiso 1 1 calc GR . . . .
H51C H 0.363111 0.390444 0.103270 0.096 Uiso 1 1 calc GR . . . .
C52 C 0.3439(3) 0.2901(3) 0.1963(2) 0.0725(15) Uani 1 1 d . . . . .
H52A H 0.320985 0.268963 0.158278 0.109 Uiso 1 1 calc GR . . . .
H52B H 0.293953 0.314095 0.216860 0.109 Uiso 1 1 calc GR . . . .
H52C H 0.369791 0.250109 0.221448 0.109 Uiso 1 1 calc GR . . . .
C61 C 0.5493(5) 0.5000(5) 0.0180(4) 0.099(3) Uani 0.5 1 d D U P B -1
C66 C 0.5106(6) 0.5726(4) 0.0169(4) 0.099(3) Uani 0.5 1 d DG U P B -1
H66 H 0.539096 0.612002 0.038883 0.119 Uiso 0.5 1 calc R . P B -1
C65 C 0.4291(6) 0.5863(5) -0.0169(4) 0.105(3) Uani 0.5 1 d G U P B -1
H65 H 0.403170 0.634862 -0.017674 0.126 Uiso 0.5 1 calc R . P B -1
C64 C 0.3865(5) 0.5274(6) -0.0497(4) 0.105(3) Uani 0.5 1 d G U P B -1
H64 H 0.331975 0.536568 -0.072398 0.125 Uiso 0.5 1 calc R . P B -1
C63 C 0.4252(6) 0.4548(5) -0.0486(4) 0.099(3) Uani 0.5 1 d G U P B -1
H63 H 0.396705 0.415413 -0.070564 0.118 Uiso 0.5 1 calc R . P B -1
C62 C 0.5067(6) 0.4411(4) -0.0147(4) 0.095(3) Uani 0.5 1 d DG U P B -1
H62 H 0.532631 0.392551 -0.014007 0.114 Uiso 0.5 1 calc R . P B -1
C67 C 0.6386(8) 0.4871(7) 0.0522(7) 0.125(4) Uani 0.5 1 d D U P B -1
H67A H 0.688956 0.504212 0.028036 0.188 Uiso 0.5 1 calc GR . P B -1
H67B H 0.645826 0.433625 0.060654 0.188 Uiso 0.5 1 calc GR . P B -1
H67C H 0.638783 0.514957 0.089875 0.188 Uiso 0.5 1 calc GR . P B -1

loop_
_atom_site_aniso_label
_atom_site_aniso_U_11
_atom_site_aniso_U_22
_atom_site_aniso_U_33
_atom_site_aniso_U_23
_atom_site_aniso_U_13
_atom_site_aniso_U_12
U1 0.02315(6) 0.02661(6) 0.02310(6) -0.00446(4) 0.00182(4) -0.00147(4)
K1 0.0300(3) 0.0354(4) 0.0333(4) -0.0067(3) 0.0041(3) -0.0035(3)
Si1 0.0384(5) 0.0298(5) 0.0391(6) -0.0056(4) 0.0097(4) -0.0084(4)
Si2 0.0230(4) 0.0317(4) 0.0293(5) -0.0031(3) 0.0015(3) -0.0021(3)
Si3 0.0278(4) 0.0527(6) 0.0303(5) -0.0086(4) -0.0048(4) 0.0049(4)
O1 0.0408(12) 0.0328(12) 0.0381(15) -0.0087(10) 0.0104(10) -0.0065(10)
O2 0.0394(13) 0.0436(14) 0.0519(18) -0.0039(12) 0.0074(12) -0.0123(11)
O3 0.0454(14) 0.0466(15) 0.0480(18) 0.0061(12) 0.0044(12) -0.0024(11)
O4 0.0576(15) 0.0286(12) 0.0469(17) -0.0102(11) 0.0210(12) -0.0074(11)
O21 0.0271(11) 0.0363(12) 0.0394(15) -0.0052(10) 0.0057(10) -0.0025(9)
O22 0.0303(11) 0.0400(13) 0.0385(15) 0.0020(11) -0.0043(10) -0.0016(9)
O23 0.0409(13) 0.0308(12) 0.0371(15) -0.0011(10) -0.0004(10) -0.0061(9)
O24 0.0253(10) 0.0347(12) 0.0327(13) -0.0059(9) 0.0052(9) -0.0043(8)
O41 0.0325(12) 0.0448(14) 0.0290(13) -0.0073(10) -0.0048(10) 0.0031(9)
O42 0.0271(12) 0.075(2) 0.0448(18) -0.0123(13) -0.0028(11) 0.0039(11)
O43 0.0411(14) 0.0553(16) 0.0374(16) -0.0019(12) -0.0061(11) 0.0107(12)
O44 0.0335(12) 0.0561(16) 0.0320(14) -0.0146(12) -0.0053(10) 0.0020(11)
N1 0.0437(16) 0.0366(16) 0.0293(16) 0.0009(12) 0.0072(13) -0.0033(12)
C1 0.041(2) 0.063(3) 0.057(3) -0.004(2) 0.0067(19) -0.0127(18)
C2 0.062(3) 0.088(4) 0.106(5) 0.001(3) -0.010(3) -0.038(3)
C3 0.047(3) 0.109(4) 0.087(4) -0.016(3) 0.015(3) 0.017(3)
C4 0.054(3) 0.079(3) 0.070(4) 0.001(3) -0.007(2) -0.009(2)
C5 0.053(2) 0.069(3) 0.053(3) 0.023(2) 0.000(2) -0.005(2)
C6 0.106(5) 0.104(5) 0.110(6) 0.045(4) -0.029(4) 0.002(4)
C7 0.056(3) 0.212(8) 0.048(3) 0.023(4) 0.008(2) -0.028(4)
C8 0.065(3) 0.101(4) 0.065(4) -0.018(3) 0.006(3) -0.009(3)
C9 0.060(2) 0.0346(19) 0.054(3) -0.0175(18) 0.018(2) -0.0062(17)
C10 0.122(5) 0.042(3) 0.165(7) -0.035(3) 0.069(5) -0.021(3)
C11 0.068(3) 0.076(4) 0.150(7) -0.061(4) -0.020(4) 0.022(3)
C12 0.127(5) 0.069(4) 0.080(5) -0.030(3) 0.005(4) 0.018(3)
C21 0.0362(18) 0.045(2) 0.045(2) 0.0062(17) -0.0066(16) 0.0045(15)
C22 0.060(3) 0.042(2) 0.060(3) 0.007(2) -0.003(2) -0.0022(18)
C23 0.058(2) 0.058(3) 0.040(2) 0.0061(19) -0.0030(19) 0.0025(19)
C24 0.048(2) 0.066(3) 0.056(3) 0.006(2) -0.010(2) 0.015(2)
C25 0.0391(18) 0.0331(17) 0.042(2) -0.0051(15) 0.0025(15) -0.0113(13)
C26 0.053(2) 0.042(2) 0.043(2) -0.0084(17) -0.0004(18) -0.0091(16)
C27 0.041(2) 0.065(3) 0.063(3) -0.011(2) 0.002(2) -0.0188(18)
C28 0.075(3) 0.034(2) 0.067(3) 0.000(2) -0.008(2) 0.0018(19)
C29 0.0333(16) 0.0376(18) 0.038(2) -0.0057(15) 0.0099(14) -0.0026(13)
C30 0.035(2) 0.092(4) 0.051(3) -0.015(2) 0.0116(18) -0.007(2)
C31 0.066(3) 0.061(3) 0.045(3) 0.011(2) 0.016(2) -0.002(2)
C32 0.059(3) 0.049(2) 0.060(3) -0.019(2) 0.022(2) -0.0057(19)
C41 0.0317(19) 0.087(3) 0.062(3) -0.002(3) 0.0086(19) 0.012(2)
C42A 0.036(3) 0.128(6) 0.136(8) 0.011(5) 0.026(4) 0.008(3)
C42B 0.067(17) 0.11(2) 0.10(2) -0.008(18) 0.048(17) 0.039(16)
C43A 0.089(5) 0.169(9) 0.110(7) 0.045(6) 0.018(5) 0.081(6)
C43B 0.074(19) 0.12(2) 0.11(2) 0.00(2) 0.033(18) 0.034(18)
C44A 0.057(4) 0.164(8) 0.107(6) -0.077(6) 0.031(4) 0.010(4)
C44B 0.044(16) 0.12(2) 0.12(2) -0.03(2) -0.006(17) 0.036(16)
C45 0.055(2) 0.053(2) 0.040(2) 0.0023(18) -0.0019(19) 0.0006(18)
C46 0.046(2) 0.071(3) 0.077(4) 0.006(3) 0.009(2) 0.001(2)
C47 0.092(4) 0.083(4) 0.059(4) 0.020(3) -0.009(3) 0.000(3)
C48 0.095(4) 0.057(3) 0.061(3) -0.005(2) -0.002(3) -0.016(3)
C49 0.044(2) 0.073(3) 0.035(2) -0.021(2) -0.0042(17) -0.0072(19)
C50 0.063(3) 0.101(4) 0.050(3) -0.038(3) -0.001(2) 0.008(3)
C51 0.060(3) 0.089(3) 0.041(3) -0.010(2) -0.010(2) 0.000(2)
C52 0.070(3) 0.089(4) 0.058(3) -0.027(3) -0.005(2) -0.024(3)
C61 0.108(6) 0.122(6) 0.069(5) -0.040(4) 0.041(4) -0.058(5)
C66 0.111(6) 0.117(6) 0.072(5) -0.041(5) 0.045(4) -0.058(5)
C65 0.115(6) 0.120(6) 0.082(5) -0.035(5) 0.049(4) -0.054(5)
C64 0.112(6) 0.121(6) 0.084(5) -0.029(5) 0.048(5) -0.055(5)
C63 0.111(6) 0.110(6) 0.077(5) -0.034(5) 0.045(4) -0.059(5)
C62 0.108(6) 0.111(6) 0.069(5) -0.042(4) 0.042(4) -0.060(5)
C67 0.122(9) 0.164(9) 0.090(8) -0.028(8) 0.023(7) -0.050(8)

loop_
_atom_type_symbol
_atom_type_description
_atom_type_scat_dispersion_real
_atom_type_scat_dispersion_imag
_atom_type_scat_source
C C 0.0033 0.0016 'International Tables Vol C Tables 4.2.6.8 and 6.1.1.4'
H H 0.0000 0.0000 'International Tables Vol C Tables 4.2.6.8 and 6.1.1.4'
K K 0.2009 0.2494 'International Tables Vol C Tables 4.2.6.8 and 6.1.1.4'
N N 0.0061 0.0033 'International Tables Vol C Tables 4.2.6.8 and 6.1.1.4'
O O 0.0106 0.0060 'International Tables Vol C Tables 4.2.6.8 and 6.1.1.4'
Si Si 0.0817 0.0704 'International Tables Vol C Tables 4.2.6.8 and 6.1.1.4'
U U -9.6767 9.6646 'International Tables Vol C Tables 4.2.6.8 and 6.1.1.4'

loop_
_citation_id
_citation_doi
_citation_year
1 10.1039/C8SC05721D 2019

loop_
_geom_angle_atom_site_label_1
_geom_angle_atom_site_label_2
_geom_angle_atom_site_label_3
_geom_angle
_geom_angle_site_symmetry_1
_geom_angle_site_symmetry_3
_geom_angle_publ_flag
K1 U1 U1 173.755(13) . 3_666 ?
O1 U1 U1 129.44(6) . 3_666 ?
O1 U1 K1 55.31(6) . . ?
O1 U1 N1 93.29(10) . . ?
O21 U1 U1 124.81(6) . 3_666 ?
O21 U1 K1 56.78(6) . . ?
O21 U1 O1 87.02(8) . . ?
O21 U1 N1 135.80(10) . . ?
O41 U1 U1 121.01(6) . 3_666 ?
O41 U1 K1 53.22(6) . . ?
O41 U1 O1 88.03(9) . . ?
O41 U1 O21 95.94(9) . . ?
O41 U1 N1 128.25(10) . . ?
N1 U1 U1 36.17(8) . 3_666 ?
N1 U1 U1 37.74(8) 3_666 3_666 ?
N1 U1 K1 137.63(8) 3_666 . ?
N1 U1 K1 148.01(8) . . ?
N1 U1 O1 167.05(10) 3_666 . ?
N1 U1 O21 100.71(10) 3_666 . ?
N1 U1 O41 101.34(10) 3_666 . ?
N1 U1 N1 73.91(13) 3_666 . ?
Si1 K1 U1 65.86(2) . . ?
Si1 K1 Si2 101.38(3) . . ?
Si2 K1 U1 64.717(19) . . ?
Si3 K1 U1 66.11(2) . . ?
Si3 K1 Si1 104.33(3) . . ?
Si3 K1 Si2 106.48(3) . . ?
O1 K1 U1 39.11(5) . . ?
O1 K1 Si1 27.08(5) . . ?
O1 K1 Si2 88.49(5) . . ?
O1 K1 Si3 85.52(5) . . ?
O1 K1 O21 63.02(6) . . ?
O4 K1 U1 92.85(6) . . ?
O4 K1 Si1 27.33(6) . . ?
O4 K1 Si2 111.40(6) . . ?
O4 K1 Si3 122.16(6) . . ?
O4 K1 O1 54.40(7) . . ?
O4 K1 O21 99.88(8) . . ?
O4 K1 O24 117.56(8) . . ?
O4 K1 O41 114.95(8) . . ?
O4 K1 O44 122.08(8) . . ?
O21 K1 U1 38.95(4) . . ?
O21 K1 Si1 81.17(5) . . ?
O21 K1 Si2 26.91(5) . . ?
O21 K1 Si3 94.69(5) . . ?
O24 K1 U1 91.12(5) . . ?
O24 K1 Si1 119.53(6) . . ?
O24 K1 Si2 26.89(5) . . ?
O24 K1 Si3 116.11(5) . . ?
O24 K1 O1 113.59(7) . . ?
O24 K1 O21 53.79(7) . . ?
O24 K1 O41 106.08(7) . . ?
O24 K1 O44 119.72(8) . . ?
O41 K1 U1 38.88(5) . . ?
O41 K1 Si1 89.74(6) . . ?
O41 K1 Si2 87.19(5) . . ?
O41 K1 Si3 27.38(5) . . ?
O41 K1 O1 65.18(7) . . ?
O41 K1 O21 69.43(6) . . ?
O44 K1 U1 93.93(5) . . ?
O44 K1 Si1 117.09(6) . . ?
O44 K1 Si2 123.31(6) . . ?
O44 K1 Si3 27.86(5) . . ?
O44 K1 O1 107.09(8) . . ?
O44 K1 O21 119.95(7) . . ?
O44 K1 O41 55.23(7) . . ?
O1 Si1 K1 57.29(9) . . ?
O1 Si1 O2 114.50(14) . . ?
O1 Si1 O3 116.02(14) . . ?
O1 Si1 O4 104.60(13) . . ?
O2 Si1 K1 127.01(11) . . ?
O2 Si1 O4 110.52(14) . . ?
O3 Si1 K1 125.19(10) . . ?
O3 Si1 O2 105.82(14) . . ?
O3 Si1 O4 104.97(15) . . ?
O4 Si1 K1 47.33(9) . . ?
O21 Si2 K1 58.24(9) . . ?
O21 Si2 O22 115.27(14) . . ?
O21 Si2 O23 114.88(13) . . ?
O21 Si2 O24 105.22(12) . . ?
O22 Si2 K1 130.82(9) . . ?
O22 Si2 O23 105.31(12) . . ?
O22 Si2 O24 110.61(12) . . ?
O23 Si2 K1 121.82(9) . . ?
O23 Si2 O24 105.15(13) . . ?
O24 Si2 K1 47.02(8) . . ?
O41 Si3 K1 55.23(9) . . ?
O41 Si3 O42 115.25(15) . . ?
O41 Si3 O43 114.00(13) . . ?
O41 Si3 O44 104.48(13) . . ?
O42 Si3 K1 123.32(11) . . ?
O42 Si3 O43 106.01(14) . . ?
O42 Si3 O44 105.54(13) . . ?
O43 Si3 K1 129.62(10) . . ?
O43 Si3 O44 111.31(15) . . ?
O44 Si3 K1 49.27(9) . . ?
U1 O1 K1 85.57(8) . . ?
Si1 O1 U1 168.87(15) . . ?
Si1 O1 K1 95.63(11) . . ?
C1 O2 Si1 132.5(3) . . ?
C5 O3 Si1 134.5(3) . . ?
Si1 O4 K1 105.34(11) . . ?
C9 O4 K1 123.4(2) . . ?
C9 O4 Si1 130.8(3) . . ?
U1 O21 K1 84.27(7) . . ?
Si2 O21 U1 159.50(15) . . ?
Si2 O21 K1 94.85(11) . . ?
C21 O22 Si2 131.3(2) . . ?
C25 O23 Si2 130.5(2) . . ?
Si2 O24 K1 106.09(11) . . ?
C29 O24 K1 122.09(18) . . ?
C29 O24 Si2 131.19(19) . . ?
U1 O41 K1 87.91(7) . . ?
Si3 O41 U1 171.16(16) . . ?
Si3 O41 K1 97.40(11) . . ?
C41 O42 Si3 131.5(3) . . ?
C45 O43 Si3 132.1(2) . . ?
Si3 O44 K1 102.88(11) . . ?
C49 O44 K1 125.7(2) . . ?
C49 O44 Si3 130.5(2) . . ?
U1 N1 U1 106.09(13) 3_666 . ?
U1 N1 H1 135(2) 3_666 . ?
U1 N1 H1 119(2) . . ?
O2 C1 C2 104.6(4) . . ?
O2 C1 C3 108.4(4) . . ?
O2 C1 C4 111.3(3) . . ?
C3 C1 C2 111.5(4) . . ?
C3 C1 C4 111.2(4) . . ?
C4 C1 C2 109.6(4) . . ?
C1 C2 H2A 109.5 . . ?
C1 C2 H2B 109.5 . . ?
C1 C2 H2C 109.5 . . ?
H2A C2 H2B 109.5 . . ?
H2A C2 H2C 109.5 . . ?
H2B C2 H2C 109.5 . . ?
C1 C3 H3A 109.5 . . ?
C1 C3 H3B 109.5 . . ?
C1 C3 H3C 109.5 . . ?
H3A C3 H3B 109.5 . . ?
H3A C3 H3C 109.5 . . ?
H3B C3 H3C 109.5 . . ?
C1 C4 H4A 109.5 . . ?
C1 C4 H4B 109.5 . . ?
C1 C4 H4C 109.5 . . ?
H4A C4 H4B 109.5 . . ?
H4A C4 H4C 109.5 . . ?
H4B C4 H4C 109.5 . . ?
O3 C5 C6 105.0(4) . . ?
O3 C5 C7 111.6(4) . . ?
O3 C5 C8 108.2(4) . . ?
C7 C5 C6 111.5(5) . . ?
C7 C5 C8 110.6(5) . . ?
C8 C5 C6 109.8(4) . . ?
C5 C6 H6A 109.5 . . ?
C5 C6 H6B 109.5 . . ?
C5 C6 H6C 109.5 . . ?
H6A C6 H6B 109.5 . . ?
H6A C6 H6C 109.5 . . ?
H6B C6 H6C 109.5 . . ?
C5 C7 H7A 109.5 . . ?
C5 C7 H7B 109.5 . . ?
C5 C7 H7C 109.5 . . ?
H7A C7 H7B 109.5 . . ?
H7A C7 H7C 109.5 . . ?
H7B C7 H7C 109.5 . . ?
C5 C8 H8A 109.5 . . ?
C5 C8 H8B 109.5 . . ?
C5 C8 H8C 109.5 . . ?
H8A C8 H8B 109.5 . . ?
H8A C8 H8C 109.5 . . ?
H8B C8 H8C 109.5 . . ?
O4 C9 C10 111.9(4) . . ?
O4 C9 C11 108.5(3) . . ?
O4 C9 C12 104.7(4) . . ?
C10 C9 C12 107.4(5) . . ?
C11 C9 C10 114.2(5) . . ?
C11 C9 C12 109.8(5) . . ?
C9 C10 H10A 109.5 . . ?
C9 C10 H10B 109.5 . . ?
C9 C10 H10C 109.5 . . ?
H10A C10 H10B 109.5 . . ?
H10A C10 H10C 109.5 . . ?
H10B C10 H10C 109.5 . . ?
C9 C11 H11A 109.5 . . ?
C9 C11 H11B 109.5 . . ?
C9 C11 H11C 109.5 . . ?
H11A C11 H11B 109.5 . . ?
H11A C11 H11C 109.5 . . ?
H11B C11 H11C 109.5 . . ?
C9 C12 H12A 109.5 . . ?
C9 C12 H12B 109.5 . . ?
C9 C12 H12C 109.5 . . ?
H12A C12 H12B 109.5 . . ?
H12A C12 H12C 109.5 . . ?
H12B C12 H12C 109.5 . . ?
O22 C21 C22 110.9(3) . . ?
O22 C21 C23 107.5(3) . . ?
O22 C21 C24 104.9(3) . . ?
C22 C21 C23 111.5(4) . . ?
C22 C21 C24 111.2(3) . . ?
C23 C21 C24 110.6(3) . . ?
C21 C22 H22A 109.5 . . ?
C21 C22 H22B 109.5 . . ?
C21 C22 H22C 109.5 . . ?
H22A C22 H22B 109.5 . . ?
H22A C22 H22C 109.5 . . ?
H22B C22 H22C 109.5 . . ?
C21 C23 H23A 109.5 . . ?
C21 C23 H23B 109.5 . . ?
C21 C23 H23C 109.5 . . ?
H23A C23 H23B 109.5 . . ?
H23A C23 H23C 109.5 . . ?
H23B C23 H23C 109.5 . . ?
C21 C24 H24A 109.5 . . ?
C21 C24 H24B 109.5 . . ?
C21 C24 H24C 109.5 . . ?
H24A C24 H24B 109.5 . . ?
H24A C24 H24C 109.5 . . ?
H24B C24 H24C 109.5 . . ?
O23 C25 C26 111.9(3) . . ?
O23 C25 C27 107.2(3) . . ?
O23 C25 C28 105.4(3) . . ?
C26 C25 C27 109.7(3) . . ?
C28 C25 C26 110.9(3) . . ?
C28 C25 C27 111.7(3) . . ?
C25 C26 H26A 109.5 . . ?
C25 C26 H26B 109.5 . . ?
C25 C26 H26C 109.5 . . ?
H26A C26 H26B 109.5 . . ?
H26A C26 H26C 109.5 . . ?
H26B C26 H26C 109.5 . . ?
C25 C27 H27A 109.5 . . ?
C25 C27 H27B 109.5 . . ?
C25 C27 H27C 109.5 . . ?
H27A C27 H27B 109.5 . . ?
H27A C27 H27C 109.5 . . ?
H27B C27 H27C 109.5 . . ?
C25 C28 H28A 109.5 . . ?
C25 C28 H28B 109.5 . . ?
C25 C28 H28C 109.5 . . ?
H28A C28 H28B 109.5 . . ?
H28A C28 H28C 109.5 . . ?
H28B C28 H28C 109.5 . . ?
O24 C29 C30 112.9(3) . . ?
O24 C29 C31 106.6(3) . . ?
O24 C29 C32 106.2(3) . . ?
C30 C29 C31 111.0(3) . . ?
C30 C29 C32 110.9(3) . . ?
C32 C29 C31 109.0(3) . . ?
C29 C30 H30A 109.5 . . ?
C29 C30 H30B 109.5 . . ?
C29 C30 H30C 109.5 . . ?
H30A C30 H30B 109.5 . . ?
H30A C30 H30C 109.5 . . ?
H30B C30 H30C 109.5 . . ?
C29 C31 H31A 109.5 . . ?
C29 C31 H31B 109.5 . . ?
C29 C31 H31C 109.5 . . ?
H31A C31 H31B 109.5 . . ?
H31A C31 H31C 109.5 . . ?
H31B C31 H31C 109.5 . . ?
C29 C32 H32A 109.5 . . ?
C29 C32 H32B 109.5 . . ?
C29 C32 H32C 109.5 . . ?
H32A C32 H32B 109.5 . . ?
H32A C32 H32C 109.5 . . ?
H32B C32 H32C 109.5 . . ?
O42 C41 C42A 105.3(4) . . ?
O42 C41 C42B 114.2(14) . . ?
O42 C41 C43A 106.0(4) . . ?
O42 C41 C43B 109.1(16) . . ?
O42 C41 C44A 110.6(4) . . ?
O42 C41 C44B 106.0(16) . . ?
C43A C41 C42A 111.1(5) . . ?
C43A C41 C44A 114.2(6) . . ?
C43B C41 C42B 109.0(12) . . ?
C43B C41 C44B 110.7(13) . . ?
C44A C41 C42A 109.2(5) . . ?
C44B C41 C42B 107.7(11) . . ?
C41 C42A H42A 109.5 . . ?
C41 C42A H42B 109.5 . . ?
C41 C42A H42C 109.5 . . ?
H42A C42A H42B 109.5 . . ?
H42A C42A H42C 109.5 . . ?
H42B C42A H42C 109.5 . . ?
C41 C42B H42D 109.5 . . ?
C41 C42B H42E 109.5 . . ?
C41 C42B H42F 109.5 . . ?
H42D C42B H42E 109.5 . . ?
H42D C42B H42F 109.5 . . ?
H42E C42B H42F 109.5 . . ?
C41 C43A H43A 109.5 . . ?
C41 C43A H43B 109.5 . . ?
C41 C43A H43C 109.5 . . ?
H43A C43A H43B 109.5 . . ?
H43A C43A H43C 109.5 . . ?
H43B C43A H43C 109.5 . . ?
C41 C43B H43D 109.5 . . ?
C41 C43B H43E 109.5 . . ?
C41 C43B H43F 109.5 . . ?
H43D C43B H43E 109.5 . . ?
H43D C43B H43F 109.5 . . ?
H43E C43B H43F 109.5 . . ?
C41 C44A H44A 109.5 . . ?
C41 C44A H44B 109.5 . . ?
C41 C44A H44C 109.5 . . ?
H44A C44A H44B 109.5 . . ?
H44A C44A H44C 109.5 . . ?
H44B C44A H44C 109.5 . . ?
C41 C44B H44D 109.5 . . ?
C41 C44B H44E 109.5 . . ?
C41 C44B H44F 109.5 . . ?
H44D C44B H44E 109.5 . . ?
H44D C44B H44F 109.5 . . ?
H44E C44B H44F 109.5 . . ?
O43 C45 C46 110.4(3) . . ?
O43 C45 C47 105.8(3) . . ?
O43 C45 C48 108.2(4) . . ?
C47 C45 C46 110.9(4) . . ?
C48 C45 C46 110.8(4) . . ?
C48 C45 C47 110.6(4) . . ?
C45 C46 H46A 109.5 . . ?
C45 C46 H46B 109.5 . . ?
C45 C46 H46C 109.5 . . ?
H46A C46 H46B 109.5 . . ?
H46A C46 H46C 109.5 . . ?
H46B C46 H46C 109.5 . . ?
C45 C47 H47A 109.5 . . ?
C45 C47 H47B 109.5 . . ?
C45 C47 H47C 109.5 . . ?
H47A C47 H47B 109.5 . . ?
H47A C47 H47C 109.5 . . ?
H47B C47 H47C 109.5 . . ?
C45 C48 H48A 109.5 . . ?
C45 C48 H48B 109.5 . . ?
C45 C48 H48C 109.5 . . ?
H48A C48 H48B 109.5 . . ?
H48A C48 H48C 109.5 . . ?
H48B C48 H48C 109.5 . . ?
O44 C49 C50 104.9(3) . . ?
O44 C49 C51 111.3(3) . . ?
O44 C49 C52 108.0(4) . . ?
C51 C49 C50 110.5(4) . . ?
C51 C49 C52 111.5(4) . . ?
C52 C49 C50 110.5(4) . . ?
C49 C50 H50A 109.5 . . ?
C49 C50 H50B 109.5 . . ?
C49 C50 H50C 109.5 . . ?
H50A C50 H50B 109.5 . . ?
H50A C50 H50C 109.5 . . ?
H50B C50 H50C 109.5 . . ?
C49 C51 H51A 109.5 . . ?
C49 C51 H51B 109.5 . . ?
C49 C51 H51C 109.5 . . ?
H51A C51 H51B 109.5 . . ?
H51A C51 H51C 109.5 . . ?
H51B C51 H51C 109.5 . . ?
C49 C52 H52A 109.5 . . ?
C49 C52 H52B 109.5 . . ?
C49 C52 H52C 109.5 . . ?
H52A C52 H52B 109.5 . . ?
H52A C52 H52C 109.5 . . ?
H52B C52 H52C 109.5 . . ?
C66 C61 C62 120.0 . . ?
C66 C61 C67 119.4(4) . . ?
C62 C61 C67 120.6(4) . . ?
C61 C66 H66 120.0 . . ?
C65 C66 C61 120.0 . . ?
C65 C66 H66 120.0 . . ?
C66 C65 H65 120.0 . . ?
C66 C65 C64 120.0 . . ?
C64 C65 H65 120.0 . . ?
C65 C64 H64 120.0 . . ?
C63 C64 C65 120.0 . . ?
C63 C64 H64 120.0 . . ?
C64 C63 H63 120.0 . . ?
C64 C63 C62 120.0 . . ?
C62 C63 H63 120.0 . . ?
C61 C62 H62 120.0 . . ?
C63 C62 C61 120.0 . . ?
C63 C62 H62 120.0 . . ?
C61 C67 H67A 109.5 . . ?
C61 C67 H67B 109.5 . . ?
C61 C67 H67C 109.5 . . ?
H67A C67 H67B 109.5 . . ?
H67A C67 H67C 109.5 . . ?
H67B C67 H67C 109.5 . . ?

loop_
_geom_bond_atom_site_label_1
_geom_bond_atom_site_label_2
_geom_bond_distance
_geom_bond_site_symmetry_2
_geom_bond_publ_flag
U1 U1 3.5687(2) 3_666 ?
U1 K1 3.5511(7) . ?
U1 O1 2.247(2) . ?
U1 O21 2.244(2) . ?
U1 O41 2.230(2) . ?
U1 N1 2.192(3) 3_666 ?
U1 N1 2.273(3) . ?
K1 Si1 3.4639(13) . ?
K1 Si2 3.4992(10) . ?
K1 Si3 3.4361(12) . ?
K1 O1 2.929(3) . ?
K1 O4 2.641(3) . ?
K1 O21 2.986(2) . ?
K1 O24 2.664(2) . ?
K1 O41 2.846(2) . ?
K1 O44 2.671(2) . ?
Si1 O1 1.585(3) . ?
Si1 O2 1.620(2) . ?
Si1 O3 1.615(3) . ?
Si1 O4 1.649(3) . ?
Si2 O21 1.590(2) . ?
Si2 O22 1.628(2) . ?
Si2 O23 1.631(2) . ?
Si2 O24 1.647(2) . ?
Si3 O41 1.593(2) . ?
Si3 O42 1.617(3) . ?
Si3 O43 1.626(3) . ?
Si3 O44 1.647(3) . ?
O2 C1 1.427(5) . ?
O3 C5 1.429(5) . ?
O4 C9 1.448(4) . ?
O22 C21 1.445(4) . ?
O23 C25 1.442(4) . ?
O24 C29 1.442(4) . ?
O42 C41 1.443(5) . ?
O43 C45 1.443(5) . ?
O44 C49 1.456(4) . ?
N1 H1 0.91(4) . ?
C1 C2 1.547(6) . ?
C1 C3 1.505(6) . ?
C1 C4 1.514(6) . ?
C2 H2A 0.9600 . ?
C2 H2B 0.9600 . ?
C2 H2C 0.9600 . ?
C3 H3A 0.9600 . ?
C3 H3B 0.9600 . ?
C3 H3C 0.9600 . ?
C4 H4A 0.9600 . ?
C4 H4B 0.9600 . ?
C4 H4C 0.9600 . ?
C5 C6 1.529(7) . ?
C5 C7 1.495(7) . ?
C5 C8 1.522(6) . ?
C6 H6A 0.9600 . ?
C6 H6B 0.9600 . ?
C6 H6C 0.9600 . ?
C7 H7A 0.9600 . ?
C7 H7B 0.9600 . ?
C7 H7C 0.9600 . ?
C8 H8A 0.9600 . ?
C8 H8B 0.9600 . ?
C8 H8C 0.9600 . ?
C9 C10 1.499(7) . ?
C9 C11 1.470(6) . ?
C9 C12 1.540(7) . ?
C10 H10A 0.9600 . ?
C10 H10B 0.9600 . ?
C10 H10C 0.9600 . ?
C11 H11A 0.9600 . ?
C11 H11B 0.9600 . ?
C11 H11C 0.9600 . ?
C12 H12A 0.9600 . ?
C12 H12B 0.9600 . ?
C12 H12C 0.9600 . ?
C21 C22 1.511(5) . ?
C21 C23 1.524(6) . ?
C21 C24 1.525(5) . ?
C22 H22A 0.9600 . ?
C22 H22B 0.9600 . ?
C22 H22C 0.9600 . ?
C23 H23A 0.9600 . ?
C23 H23B 0.9600 . ?
C23 H23C 0.9600 . ?
C24 H24A 0.9600 . ?
C24 H24B 0.9600 . ?
C24 H24C 0.9600 . ?
C25 C26 1.522(6) . ?
C25 C27 1.526(5) . ?
C25 C28 1.510(5) . ?
C26 H26A 0.9600 . ?
C26 H26B 0.9600 . ?
C26 H26C 0.9600 . ?
C27 H27A 0.9600 . ?
C27 H27B 0.9600 . ?
C27 H27C 0.9600 . ?
C28 H28A 0.9600 . ?
C28 H28B 0.9600 . ?
C28 H28C 0.9600 . ?
C29 C30 1.504(5) . ?
C29 C31 1.523(5) . ?
C29 C32 1.521(5) . ?
C30 H30A 0.9600 . ?
C30 H30B 0.9600 . ?
C30 H30C 0.9600 . ?
C31 H31A 0.9600 . ?
C31 H31B 0.9600 . ?
C31 H31C 0.9600 . ?
C32 H32A 0.9600 . ?
C32 H32B 0.9600 . ?
C32 H32C 0.9600 . ?
C41 C42A 1.531(7) . ?
C41 C42B 1.540(14) . ?
C41 C43A 1.491(7) . ?
C41 C43B 1.504(14) . ?
C41 C44A 1.492(7) . ?
C41 C44B 1.521(14) . ?
C42A H42A 0.9600 . ?
C42A H42B 0.9600 . ?
C42A H42C 0.9600 . ?
C42B H42D 0.9600 . ?
C42B H42E 0.9600 . ?
C42B H42F 0.9600 . ?
C43A H43A 0.9600 . ?
C43A H43B 0.9600 . ?
C43A H43C 0.9600 . ?
C43B H43D 0.9600 . ?
C43B H43E 0.9600 . ?
C43B H43F 0.9600 . ?
C44A H44A 0.9600 . ?
C44A H44B 0.9600 . ?
C44A H44C 0.9600 . ?
C44B H44D 0.9600 . ?
C44B H44E 0.9600 . ?
C44B H44F 0.9600 . ?
C45 C46 1.520(6) . ?
C45 C47 1.519(6) . ?
C45 C48 1.506(6) . ?
C46 H46A 0.9600 . ?
C46 H46B 0.9600 . ?
C46 H46C 0.9600 . ?
C47 H47A 0.9600 . ?
C47 H47B 0.9600 . ?
C47 H47C 0.9600 . ?
C48 H48A 0.9600 . ?
C48 H48B 0.9600 . ?
C48 H48C 0.9600 . ?
C49 C50 1.531(6) . ?
C49 C51 1.519(6) . ?
C49 C52 1.522(6) . ?
C50 H50A 0.9600 . ?
C50 H50B 0.9600 . ?
C50 H50C 0.9600 . ?
C51 H51A 0.9600 . ?
C51 H51B 0.9600 . ?
C51 H51C 0.9600 . ?
C52 H52A 0.9600 . ?
C52 H52B 0.9600 . ?
C52 H52C 0.9600 . ?
C61 C66 1.3900 . ?
C61 C62 1.3900 . ?
C61 C67 1.485(9) . ?
C66 H66 0.9300 . ?
C66 C65 1.3900 . ?
C65 H65 0.9300 . ?
C65 C64 1.3900 . ?
C64 H64 0.9300 . ?
C64 C63 1.3900 . ?
C63 H63 0.9300 . ?
C63 C62 1.3900 . ?
C62 H62 0.9300 . ?
C67 H67A 0.9600 . ?
C67 H67B 0.9600 . ?
C67 H67C 0.9600 . ?

loop_
_geom_torsion_atom_site_label_1
_geom_torsion_atom_site_label_2
_geom_torsion_atom_site_label_3
_geom_torsion_atom_site_label_4
_geom_torsion
_geom_torsion_site_symmetry_1
_geom_torsion_site_symmetry_2
_geom_torsion_site_symmetry_3
_geom_torsion_site_symmetry_4
_geom_torsion_publ_flag
K1 Si1 O1 U1 -95.7(8) . . . . ?
K1 Si1 O2 C1 -28.3(4) . . . . ?
K1 Si1 O3 C5 127.8(3) . . . . ?
K1 Si1 O4 C9 172.6(4) . . . . ?
K1 Si2 O21 U1 -86.6(4) . . . . ?
K1 Si2 O22 C21 -33.1(4) . . . . ?
K1 Si2 O23 C25 142.5(2) . . . . ?
K1 Si2 O24 C29 170.8(3) . . . . ?
K1 Si3 O42 C41 136.8(3) . . . . ?
K1 Si3 O43 C45 -27.8(4) . . . . ?
K1 Si3 O44 C49 169.0(4) . . . . ?
K1 O4 C9 C10 -152.7(4) . . . . ?
K1 O4 C9 C11 80.4(5) . . . . ?
K1 O4 C9 C12 -36.8(4) . . . . ?
K1 O24 C29 C30 -162.7(3) . . . . ?
K1 O24 C29 C31 75.2(3) . . . . ?
K1 O24 C29 C32 -41.0(3) . . . . ?
K1 O44 C49 C50 -34.2(5) . . . . ?
K1 O44 C49 C51 -153.7(3) . . . . ?
K1 O44 C49 C52 83.6(4) . . . . ?
Si1 O2 C1 C2 153.0(3) . . . . ?
Si1 O2 C1 C3 -88.0(5) . . . . ?
Si1 O2 C1 C4 34.7(5) . . . . ?
Si1 O3 C5 C6 157.4(3) . . . . ?
Si1 O3 C5 C7 36.5(6) . . . . ?
Si1 O3 C5 C8 -85.4(4) . . . . ?
Si1 O4 C9 C10 35.9(6) . . . . ?
Si1 O4 C9 C11 -91.0(5) . . . . ?
Si1 O4 C9 C12 151.9(3) . . . . ?
Si2 O22 C21 C22 36.8(5) . . . . ?
Si2 O22 C21 C23 -85.3(4) . . . . ?
Si2 O22 C21 C24 156.9(3) . . . . ?
Si2 O23 C25 C26 -21.8(4) . . . . ?
Si2 O23 C25 C27 98.5(4) . . . . ?
Si2 O23 C25 C28 -142.4(3) . . . . ?
Si2 O24 C29 C30 27.8(4) . . . . ?
Si2 O24 C29 C31 -94.3(3) . . . . ?
Si2 O24 C29 C32 149.5(3) . . . . ?
Si3 O42 C41 C42A -151.5(4) . . . . ?
Si3 O42 C41 C42B 28(2) . . . . ?
Si3 O42 C41 C43A 90.6(6) . . . . ?
Si3 O42 C41 C43B -94(2) . . . . ?
Si3 O42 C41 C44A -33.7(7) . . . . ?
Si3 O42 C41 C44B 147(2) . . . . ?
Si3 O43 C45 C46 38.0(5) . . . . ?
Si3 O43 C45 C47 158.0(3) . . . . ?
Si3 O43 C45 C48 -83.4(4) . . . . ?
Si3 O44 C49 C50 159.1(3) . . . . ?
Si3 O44 C49 C51 39.6(5) . . . . ?
Si3 O44 C49 C52 -83.1(4) . . . . ?
O1 Si1 O2 C1 38.1(4) . . . . ?
O1 Si1 O3 C5 60.8(4) . . . . ?
O1 Si1 O4 K1 -1.78(15) . . . . ?
O1 Si1 O4 C9 170.8(3) . . . . ?
O2 Si1 O1 U1 144.7(8) . . . . ?
O2 Si1 O1 K1 -119.57(13) . . . . ?
O2 Si1 O3 C5 -67.3(4) . . . . ?
O2 Si1 O4 K1 121.94(13) . . . . ?
O2 Si1 O4 C9 -65.5(3) . . . . ?
O3 Si1 O1 U1 20.9(8) . . . . ?
O3 Si1 O1 K1 116.65(13) . . . . ?
O3 Si1 O2 C1 167.2(3) . . . . ?
O3 Si1 O4 K1 -124.39(12) . . . . ?
O3 Si1 O4 C9 48.2(3) . . . . ?
O4 Si1 O1 U1 -94.2(8) . . . . ?
O4 Si1 O1 K1 1.55(13) . . . . ?
O4 Si1 O2 C1 -79.7(4) . . . . ?
O4 Si1 O3 C5 175.7(3) . . . . ?
O21 Si2 O22 C21 35.7(4) . . . . ?
O21 Si2 O23 C25 75.7(3) . . . . ?
O21 Si2 O24 K1 2.07(14) . . . . ?
O21 Si2 O24 C29 172.8(3) . . . . ?
O22 Si2 O21 U1 149.5(4) . . . . ?
O22 Si2 O21 K1 -123.91(11) . . . . ?
O22 Si2 O23 C25 -52.2(3) . . . . ?
O22 Si2 O24 K1 127.17(11) . . . . ?
O22 Si2 O24 C29 -62.1(3) . . . . ?
O23 Si2 O21 U1 26.8(5) . . . . ?
O23 Si2 O21 K1 113.35(11) . . . . ?
O23 Si2 O22 C21 163.4(3) . . . . ?
O23 Si2 O24 K1 -119.63(11) . . . . ?
O23 Si2 O24 C29 51.1(3) . . . . ?
O24 Si2 O21 U1 -88.4(4) . . . . ?
O24 Si2 O21 K1 -1.78(12) . . . . ?
O24 Si2 O22 C21 -83.5(3) . . . . ?
O24 Si2 O23 C25 -169.1(3) . . . . ?
O41 Si3 O42 C41 73.2(4) . . . . ?
O41 Si3 O43 C45 35.9(4) . . . . ?
O41 Si3 O44 K1 1.09(15) . . . . ?
O41 Si3 O44 C49 170.0(3) . . . . ?
O42 Si3 O41 K1 114.32(13) . . . . ?
O42 Si3 O43 C45 163.8(3) . . . . ?
O42 Si3 O44 K1 -120.86(13) . . . . ?
O42 Si3 O44 C49 48.1(4) . . . . ?
O43 Si3 O41 K1 -122.73(12) . . . . ?
O43 Si3 O42 C41 -53.9(4) . . . . ?
O43 Si3 O44 K1 124.57(12) . . . . ?
O43 Si3 O44 C49 -66.5(3) . . . . ?
O44 Si3 O41 K1 -1.01(14) . . . . ?
O44 Si3 O42 C41 -172.1(4) . . . . ?
O44 Si3 O43 C45 -81.9(4) . . . . ?
C61 C66 C65 C64 0.0 . . . . ?
C66 C61 C62 C63 0.0 . . . . ?
C66 C65 C64 C63 0.0 . . . . ?
C65 C64 C63 C62 0.0 . . . . ?
C64 C63 C62 C61 0.0 . . . . ?
C62 C61 C66 C65 0.0 . . . . ?
C67 C61 C66 C65 177.2(11) . . . . ?
C67 C61 C62 C63 -177.2(11) . . . . ?
